data_7238689
loop_
_publ_author_name
'Sreeshailam, Aare'
'Dayaker, Gandrath'
'Ramana, D. Venkata'
'Chevallier, Floris'
'Roisnel, Thierry'
'Komagawa, Shinsuke'
'Takita, Ryo'
'Uchiyama, Masanobu'
'Krishna, Palakodety Radha'
'Mongin, Florence'

_publ_section_title
;
 Synthesis of both enantiomers of ferrocene[1,2-c]1H-quinolin-2-one by
 diastereoselective deproto-zincation of sugar-derived ferrocene esters
;
_journal_issue 18
_journal_name_full 'RSC Advances'
_journal_page_first 7030
_journal_paper_doi 10.1039/c2ra21045b
_journal_volume 2
_journal_year 2012
_chemical_absolute_configuration ad
_chemical_compound_source 'synthesis as described'
_chemical_formula_moiety '2(C23 H28 Fe O7)'
_chemical_formula_sum 'C46 H56 Fe2 O14'
_chemical_formula_weight 944.61
_space_group_IT_number 4
_space_group_name_Hall 'P 2yb'
_space_group_name_H-M_alt 'P 1 21 1'
_symmetry_cell_setting monoclinic
_symmetry_Int_Tables_number 4
_symmetry_space_group_name_Hall 'P 2yb'
_symmetry_space_group_name_H-M 'P 1 21 1'
_atom_sites_solution_hydrogens geom
_atom_sites_solution_primary direct
_atom_sites_solution_secondary difmap
_audit_conform_dict_location ftp://ftp.iucr.org/pub/cif_core.dic
_audit_conform_dict_name cif_core.dic
_audit_conform_dict_version 2.4
_audit_creation_date 2010-01-07T16:41:14-00:00
_audit_creation_method 'WinGX routine CIF_UPDATE'
_cell_angle_alpha 90
_cell_angle_beta 97.150(2)
_cell_angle_gamma 90
_cell_formula_units_Z 2
_cell_length_a 11.1999(4)
_cell_length_b 12.2306(4)
_cell_length_c 16.1208(6)
_cell_measurement_reflns_used 6202
_cell_measurement_temperature 100(2)
_cell_measurement_theta_max 27.48
_cell_measurement_theta_min 2.55
_cell_measurement_wavelength 0.71073
_cell_volume 2191.08(13)
_computing_cell_refinement 'Bruker SMART (Bruker, 2002)'
_computing_data_collection 'Bruker SAINT (Bruker, 2002)'
_computing_data_reduction 'Bruker SAINT (Bruker, 2002)'
_computing_molecular_graphics 'Ortep-3 for Windows (Farrugia, 1997)'
_computing_publication_material 'WinGX publication routines (Farrugia, 1999)'
_computing_structure_refinement 'SHELXL-97 (Sheldrick, 1997)'
_computing_structure_solution 'SIR97 (Altomare et al., 1999)'
_diffrn_ambient_temperature 100(2)
_diffrn_detector 'CCD plate'
_diffrn_measured_fraction_theta_full 0.994
_diffrn_measured_fraction_theta_max 0.994
_diffrn_measurement_device_type 'APEXII, Bruker-AXS'
_diffrn_measurement_method 'CCD rotation images, thin slices'
_diffrn_radiation_monochromator graphite
_diffrn_radiation_probe x-ray
_diffrn_radiation_type MoK\a
_diffrn_radiation_wavelength 0.71073
_diffrn_reflns_av_R_equivalents 0.0232
_diffrn_reflns_av_unetI/netI 0.0465
_diffrn_reflns_limit_h_max 14
_diffrn_reflns_limit_h_min -14
_diffrn_reflns_limit_k_max 15
_diffrn_reflns_limit_k_min -13
_diffrn_reflns_limit_l_max 18
_diffrn_reflns_limit_l_min -20
_diffrn_reflns_number 18746
_diffrn_reflns_theta_full 27.48
_diffrn_reflns_theta_max 27.48
_diffrn_reflns_theta_min 3.57
_exptl_absorpt_coefficient_mu 0.730
_exptl_absorpt_correction_T_max 0.731
_exptl_absorpt_correction_T_min 0.567
_exptl_absorpt_correction_type multi-scan
_exptl_absorpt_process_details
;
[Sheldrick, G.M. (2002). SADABS Bruker AXS Inc., Madison, Wisconsin, USA]
;
_exptl_crystal_colour orange
_exptl_crystal_density_diffrn 1.432
_exptl_crystal_density_method 'not measured'
_exptl_crystal_description prism
_exptl_crystal_F_000 992
_exptl_crystal_size_max 0.52
_exptl_crystal_size_mid 0.47
_exptl_crystal_size_min 0.43
_refine_diff_density_max 0.384
_refine_diff_density_min -0.221
_refine_diff_density_rms 0.043
_refine_ls_abs_structure_details 'Flack H D (1983), Acta Cryst. A39, 876-881'
_refine_ls_abs_structure_Flack 0.005(6)
_refine_ls_extinction_method none
_refine_ls_goodness_of_fit_ref 1
_refine_ls_hydrogen_treatment constr
_refine_ls_matrix_type full
_refine_ls_number_parameters 567
_refine_ls_number_reflns 9694
_refine_ls_number_restraints 1
_refine_ls_restrained_S_all 1
_refine_ls_R_factor_all 0.0275
_refine_ls_R_factor_gt 0.0249
_refine_ls_shift/su_max 0.005
_refine_ls_shift/su_mean 0
_refine_ls_structure_factor_coef Fsqd
_refine_ls_weighting_details 'calc w=1/[\s^2^(Fo^2^)+(0.0180P)^2^+0.0000P] where P=(Fo^2^+2Fc^2^)/3'
_refine_ls_weighting_scheme calc
_refine_ls_wR_factor_gt 0.055
_refine_ls_wR_factor_ref 0.0562
_reflns_number_gt 9093
_reflns_number_total 9694
_reflns_threshold_expression >2sigma(I)
_cod_data_source_file c2ra21045b.txt
_cod_data_source_block 2f
_cod_original_sg_symbol_H-M 'P 21'
_cod_database_code 7238689

loop_
_symmetry_equiv_pos_as_xyz
'x, y, z'
'-x, y+1/2, -z'

loop_
_atom_site_label
_atom_site_type_symbol
_atom_site_fract_x
_atom_site_fract_y
_atom_site_fract_z
_atom_site_U_iso_or_equiv
_atom_site_adp_type
_atom_site_occupancy
_atom_site_symmetry_multiplicity
_atom_site_calc_flag
_atom_site_refinement_flags
Fe1 Fe 0.864167(19) 0.006492(17) 0.984088(14) 0.01380(5) Uani 1 1 d .
C1 C 0.75715(15) 0.10304(13) 1.04920(11) 0.0175(4) Uani 1 1 d .
H1 H 0.7475 0.096 1.1067 0.021 Uiso 1 1 calc R
C2 C 0.68638(15) 0.05099(13) 0.98165(11) 0.0179(3) Uani 1 1 d .
H2 H 0.6205 0.0032 0.9858 0.021 Uiso 1 1 calc R
C3 C 0.73106(15) 0.08267(13) 0.90663(11) 0.0181(4) Uani 1 1 d .
H3 H 0.7005 0.0594 0.8519 0.022 Uiso 1 1 calc R
C4 C 0.82961(15) 0.15532(13) 0.92749(11) 0.0195(4) Uani 1 1 d .
H4 H 0.8762 0.1892 0.8893 0.023 Uiso 1 1 calc R
C5 C 0.84544(16) 0.16781(13) 1.01569(11) 0.0196(4) Uani 1 1 d .
H5 H 0.9047 0.2118 1.047 0.024 Uiso 1 1 calc R
C6 C 0.92551(15) -0.11592(13) 0.91564(12) 0.0184(3) Uani 1 1 d .
H6 H 0.8988 -0.1312 0.8586 0.022 Uiso 1 1 calc R
C7 C 1.02194(16) -0.04536(14) 0.94668(13) 0.0248(4) Uani 1 1 d .
H7 H 1.071 -0.005 0.9136 0.03 Uiso 1 1 calc R
C8 C 1.03236(16) -0.04546(15) 1.03519(13) 0.0246(4) Uani 1 1 d .
H8 H 1.09 -0.0055 1.0714 0.03 Uiso 1 1 calc R
C9 C 0.94273(15) -0.11497(14) 1.06076(11) 0.0198(4) Uani 1 1 d .
H9 H 0.9291 -0.1295 1.1167 0.024 Uiso 1 1 calc R
C10 C 0.87617(15) -0.15954(13) 0.98661(11) 0.0170(4) Uani 1 1 d .
C11 C 0.77117(14) -0.23191(13) 0.98643(10) 0.0173(3) Uani 1 1 d .
O12 O 0.72665(12) -0.26076(10) 1.04701(8) 0.0282(3) Uani 1 1 d .
O13 O 0.72905(10) -0.26326(9) 0.90702(7) 0.0169(2) Uani 1 1 d .
C14 C 0.61335(14) -0.31680(13) 0.89489(10) 0.0155(3) Uani 1 1 d .
H14 H 0.5631 -0.3005 0.9405 0.019 Uiso 1 1 calc R
C15 C 0.55317(15) -0.28167(13) 0.80879(10) 0.0161(3) Uani 1 1 d .
H15 H 0.466 -0.3019 0.8024 0.019 Uiso 1 1 calc R
C16 C 0.56646(15) -0.16151(13) 0.78999(11) 0.0160(3) Uani 1 1 d .
H16 H 0.6525 -0.1436 0.7853 0.019 Uiso 1 1 calc R
C17 C 0.48598(15) -0.12108(14) 0.71355(11) 0.0187(3) Uani 1 1 d .
H17A H 0.517 -0.0523 0.6919 0.022 Uiso 1 1 calc R
H17B H 0.4777 -0.1766 0.6685 0.022 Uiso 1 1 calc R
O18 O 0.37430(10) -0.10378(10) 0.74627(7) 0.0208(3) Uani 1 1 d .
O19 O 0.52493(10) -0.10024(9) 0.85600(7) 0.0177(2) Uani 1 1 d .
C20 C 0.40305(15) -0.06497(14) 0.83008(11) 0.0191(4) Uani 1 1 d .
C21 C 0.31922(17) -0.11880(16) 0.88411(13) 0.0312(4) Uani 1 1 d .
H21A H 0.2364 -0.0953 0.866 0.047 Uiso 1 1 calc R
H21B H 0.3421 -0.0977 0.9426 0.047 Uiso 1 1 calc R
H21C H 0.3247 -0.1984 0.8789 0.047 Uiso 1 1 calc R
C22 C 0.40057(17) 0.05878(14) 0.83308(13) 0.0266(4) Uani 1 1 d .
H22A H 0.4565 0.0883 0.7966 0.04 Uiso 1 1 calc R
H22B H 0.4246 0.0834 0.8906 0.04 Uiso 1 1 calc R
H22C H 0.319 0.0847 0.814 0.04 Uiso 1 1 calc R
O23 O 0.61482(11) -0.34549(9) 0.75200(7) 0.0190(3) Uani 1 1 d .
C24 C 0.64358(15) -0.44863(13) 0.78860(11) 0.0176(4) Uani 1 1 d .
H24 H 0.727 -0.4715 0.7802 0.021 Uiso 1 1 calc R
C25 C 0.63051(15) -0.43797(13) 0.88231(11) 0.0168(3) Uani 1 1 d .
H25 H 0.7003 -0.469 0.9196 0.02 Uiso 1 1 calc R
O26 O 0.51954(9) -0.49206(9) 0.89029(7) 0.0174(2) Uani 1 1 d .
O27 O 0.55801(11) -0.52900(9) 0.75783(8) 0.0227(3) Uani 1 1 d .
C28 C 0.50381(16) -0.57431(14) 0.82681(11) 0.0204(4) Uani 1 1 d .
C29 C 0.56955(19) -0.67793(15) 0.85726(13) 0.0310(5) Uani 1 1 d .
H29A H 0.6544 -0.6611 0.875 0.046 Uiso 1 1 calc R
H29B H 0.5635 -0.7317 0.8119 0.046 Uiso 1 1 calc R
H29C H 0.5332 -0.7079 0.9046 0.046 Uiso 1 1 calc R
C30 C 0.37139(17) -0.59053(15) 0.79979(13) 0.0285(4) Uani 1 1 d .
H30A H 0.3327 -0.6172 0.8472 0.043 Uiso 1 1 calc R
H30B H 0.3603 -0.6441 0.7543 0.043 Uiso 1 1 calc R
H30C H 0.335 -0.5208 0.7803 0.043 Uiso 1 1 calc R
Fe2 Fe 0.636462(19) 0.760696(18) 0.478158(14) 0.01463(6) Uani 1 1 d .
C51 C 0.76297(16) 0.85461(14) 0.43026(12) 0.0228(4) Uani 1 1 d .
H51 H 0.7951 0.8421 0.3792 0.027 Uiso 1 1 calc R
C52 C 0.81021(16) 0.81318(14) 0.50940(12) 0.0248(4) Uani 1 1 d .
H52 H 0.8796 0.7684 0.521 0.03 Uiso 1 1 calc R
C53 C 0.73484(17) 0.85085(14) 0.56875(12) 0.0247(4) Uani 1 1 d .
H53 H 0.7451 0.8352 0.6269 0.03 Uiso 1 1 calc R
C54 C 0.64185(17) 0.91573(14) 0.52557(12) 0.0236(4) Uani 1 1 d .
H54 H 0.5791 0.9512 0.5498 0.028 Uiso 1 1 calc R
C55 C 0.65925(16) 0.91816(13) 0.43988(12) 0.0211(4) Uani 1 1 d .
H55 H 0.6103 0.9556 0.3966 0.025 Uiso 1 1 calc R
C56 C 0.56342(14) 0.63434(13) 0.53706(11) 0.0176(4) Uani 1 1 d .
H56 H 0.5737 0.6208 0.5955 0.021 Uiso 1 1 calc R
C57 C 0.47062(15) 0.69727(14) 0.49216(12) 0.0215(4) Uani 1 1 d .
H57 H 0.4072 0.7328 0.5156 0.026 Uiso 1 1 calc R
C58 C 0.48813(15) 0.69837(15) 0.40628(12) 0.0228(4) Uani 1 1 d .
H58 H 0.4388 0.735 0.3627 0.027 Uiso 1 1 calc R
C59 C 0.59228(15) 0.63510(14) 0.39692(11) 0.0197(4) Uani 1 1 d .
H59 H 0.625 0.6219 0.3462 0.024 Uiso 1 1 calc R
C60 C 0.63872(15) 0.59498(14) 0.47807(11) 0.0169(4) Uani 1 1 d .
O62 O 0.80807(12) 0.49996(12) 0.43960(8) 0.0362(3) Uani 1 1 d .
O63 O 0.77970(9) 0.50672(10) 0.57530(7) 0.0172(2) Uani 1 1 d .
C61 C 0.75001(15) 0.53039(12) 0.49323(11) 0.0182(4) Uani 1 1 d .
C64 C 0.88854(14) 0.44410(13) 0.59589(11) 0.0156(3) Uani 1 1 d .
H64 H 0.9436 0.4491 0.5518 0.019 Uiso 1 1 calc R
C65 C 0.94889(14) 0.48044(12) 0.68146(10) 0.0146(3) Uani 1 1 d .
H65 H 1.0346 0.4555 0.6889 0.017 Uiso 1 1 calc R
C66 C 0.94438(15) 0.60177(13) 0.69817(11) 0.0168(3) Uani 1 1 d .
H66 H 0.8595 0.6271 0.6982 0.02 Uiso 1 1 calc R
C67 C 1.02170(15) 0.63369(14) 0.77952(10) 0.0201(4) Uani 1 1 d .
H67A H 0.9862 0.6964 0.8066 0.024 Uiso 1 1 calc R
H67B H 1.0311 0.5715 0.8191 0.024 Uiso 1 1 calc R
O68 O 1.13367(10) 0.66248(9) 0.75255(7) 0.0205(3) Uani 1 1 d .
O69 O 1.00017(10) 0.65618(9) 0.63467(7) 0.0199(3) Uani 1 1 d .
C70 C 1.10419(15) 0.71430(13) 0.67354(11) 0.0176(4) Uani 1 1 d .
C71 C 1.20629(16) 0.69643(16) 0.62223(13) 0.0286(4) Uani 1 1 d .
H71A H 1.2792 0.7319 0.6497 0.043 Uiso 1 1 calc R
H71B H 1.1852 0.728 0.5665 0.043 Uiso 1 1 calc R
H71C H 1.2209 0.6179 0.6172 0.043 Uiso 1 1 calc R
C72 C 1.07326(16) 0.83354(14) 0.68302(12) 0.0229(4) Uani 1 1 d .
H72A H 1.0096 0.8402 0.7193 0.034 Uiso 1 1 calc R
H72B H 1.0452 0.8645 0.628 0.034 Uiso 1 1 calc R
H72C H 1.1449 0.8732 0.7079 0.034 Uiso 1 1 calc R
O73 O 0.88424(10) 0.42483(9) 0.74070(7) 0.0162(2) Uani 1 1 d .
C74 C 0.83107(16) 0.32749(13) 0.70460(11) 0.0192(4) Uani 1 1 d .
H74 H 0.743 0.3251 0.7095 0.023 Uiso 1 1 calc R
C75 C 0.85347(15) 0.32788(13) 0.61272(11) 0.0192(4) Uani 1 1 d .
H75 H 0.7828 0.3016 0.5738 0.023 Uiso 1 1 calc R
O76 O 0.95633(10) 0.25951(10) 0.61335(7) 0.0197(2) Uani 1 1 d .
O77 O 0.88925(13) 0.23422(9) 0.73956(8) 0.0328(3) Uani 1 1 d .
C78 C 0.95146(16) 0.18039(14) 0.67832(11) 0.0220(4) Uani 1 1 d .
C79 C 0.87991(19) 0.08119(15) 0.64554(15) 0.0358(5) Uani 1 1 d .
H79A H 0.8735 0.03 0.6916 0.054 Uiso 1 1 calc R
H79B H 0.9207 0.0453 0.6026 0.054 Uiso 1 1 calc R
H79C H 0.7992 0.104 0.6213 0.054 Uiso 1 1 calc R
C80 C 1.07781(18) 0.15379(16) 0.71618(13) 0.0328(5) Uani 1 1 d .
H80A H 1.1196 0.2213 0.7353 0.049 Uiso 1 1 calc R
H80B H 1.1208 0.1184 0.6741 0.049 Uiso 1 1 calc R
H80C H 1.0753 0.1043 0.7638 0.049 Uiso 1 1 calc R

loop_
_atom_site_aniso_label
_atom_site_aniso_U_11
_atom_site_aniso_U_22
_atom_site_aniso_U_33
_atom_site_aniso_U_23
_atom_site_aniso_U_13
_atom_site_aniso_U_12
Fe1 0.01090(11) 0.01403(12) 0.01669(12) -0.00088(10) 0.00260(8) 0.00004(9)
C1 0.0169(9) 0.0171(9) 0.0192(9) -0.0030(7) 0.0053(7) 0.0039(6)
C2 0.0115(8) 0.0174(8) 0.0250(9) -0.0027(7) 0.0029(7) 0.0020(6)
C3 0.0183(9) 0.0186(9) 0.0167(9) -0.0010(6) -0.0010(7) 0.0065(7)
C4 0.0203(9) 0.0159(9) 0.0227(10) 0.0040(7) 0.0049(7) -0.0009(7)
C5 0.0194(9) 0.0139(9) 0.0256(10) -0.0033(7) 0.0025(7) -0.0019(7)
C6 0.0153(8) 0.0172(8) 0.0234(9) -0.0031(7) 0.0057(7) 0.0041(7)
C7 0.0153(9) 0.0227(10) 0.0380(12) -0.0027(8) 0.0099(8) 0.0028(7)
C8 0.0135(9) 0.0232(10) 0.0354(11) -0.0049(8) -0.0039(8) 0.0033(7)
C9 0.0197(9) 0.0188(9) 0.0197(9) 0.0004(7) -0.0028(7) 0.0045(7)
C10 0.0170(9) 0.0133(8) 0.0202(10) -0.0012(6) 0.0008(7) 0.0030(6)
C11 0.0211(9) 0.0136(8) 0.0169(8) 0.0012(7) 0.0008(6) 0.0027(7)
O12 0.0365(8) 0.0295(8) 0.0189(7) 0.0009(5) 0.0046(6) -0.0124(6)
O13 0.0145(6) 0.0178(6) 0.0187(6) -0.0027(4) 0.0039(5) -0.0020(4)
C14 0.0122(8) 0.0168(9) 0.0178(9) -0.0016(7) 0.0041(6) -0.0006(6)
C15 0.0152(8) 0.0163(9) 0.0172(9) -0.0025(6) 0.0036(7) 0.0003(6)
C16 0.0130(8) 0.0146(8) 0.0203(9) -0.0032(6) 0.0020(7) -0.0006(6)
C17 0.0203(9) 0.0182(9) 0.0180(9) -0.0014(7) 0.0036(7) 0.0009(7)
O18 0.0154(6) 0.0256(7) 0.0204(7) -0.0055(5) -0.0020(5) 0.0013(5)
O19 0.0160(6) 0.0166(6) 0.0195(6) -0.0051(5) -0.0019(5) 0.0031(5)
C20 0.0141(9) 0.0222(10) 0.0202(9) -0.0023(7) -0.0010(7) 0.0039(7)
C21 0.0232(10) 0.0375(11) 0.0350(12) -0.0025(9) 0.0119(8) -0.0014(8)
C22 0.0270(10) 0.0209(10) 0.0298(11) -0.0054(8) -0.0044(8) 0.0085(7)
O23 0.0271(7) 0.0141(6) 0.0174(6) -0.0019(5) 0.0085(5) 0.0016(5)
C24 0.0184(9) 0.0144(8) 0.0215(9) -0.0024(7) 0.0082(7) 0.0004(6)
C25 0.0138(8) 0.0178(9) 0.0196(9) 0.0010(7) 0.0049(7) 0.0000(6)
O26 0.0175(6) 0.0152(6) 0.0209(6) -0.0005(5) 0.0077(5) -0.0024(5)
O27 0.0290(7) 0.0199(7) 0.0214(7) -0.0043(5) 0.0121(5) -0.0086(5)
C28 0.0246(9) 0.0182(9) 0.0196(9) -0.0006(7) 0.0077(7) -0.0033(7)
C29 0.0391(12) 0.0166(10) 0.0376(12) -0.0001(8) 0.0063(10) 0.0020(8)
C30 0.0267(11) 0.0310(11) 0.0285(11) -0.0038(8) 0.0059(8) -0.0106(8)
Fe2 0.01225(11) 0.01548(12) 0.01577(12) 0.00077(9) 0.00026(9) 0.00101(9)
C51 0.0181(9) 0.0207(10) 0.0305(11) 0.0012(7) 0.0070(8) -0.0022(7)
C52 0.0155(9) 0.0169(9) 0.0407(12) -0.0021(8) -0.0020(8) -0.0019(7)
C53 0.0298(11) 0.0194(10) 0.0232(10) -0.0028(7) -0.0039(8) -0.0048(7)
C54 0.0288(10) 0.0158(9) 0.0274(11) -0.0022(7) 0.0084(8) 0.0020(7)
C55 0.0227(9) 0.0149(9) 0.0262(10) 0.0057(7) 0.0045(8) 0.0024(7)
C56 0.0143(8) 0.0216(9) 0.0166(9) 0.0018(7) 0.0006(7) -0.0042(7)
C57 0.0127(8) 0.0281(10) 0.0232(9) 0.0010(7) 0.0003(7) -0.0016(7)
C58 0.0144(9) 0.0280(10) 0.0238(10) 0.0030(7) -0.0061(7) -0.0023(7)
C59 0.0187(9) 0.0236(9) 0.0154(9) -0.0015(7) -0.0033(7) -0.0017(7)
C60 0.0190(9) 0.0149(9) 0.0163(10) -0.0012(6) -0.0001(7) -0.0023(6)
O62 0.0452(8) 0.0456(8) 0.0180(7) -0.0033(6) 0.0052(6) 0.0249(7)
O63 0.0146(5) 0.0206(6) 0.0163(6) 0.0018(5) 0.0017(4) 0.0028(5)
C61 0.0226(9) 0.0124(9) 0.0189(9) -0.0020(6) 0.0000(7) 0.0004(6)
C64 0.0130(8) 0.0164(9) 0.0179(9) 0.0003(6) 0.0038(7) 0.0038(6)
C65 0.0115(8) 0.0154(9) 0.0172(9) 0.0021(6) 0.0035(6) 0.0004(6)
C66 0.0158(8) 0.0154(8) 0.0190(9) 0.0013(6) 0.0018(7) -0.0016(6)
C67 0.0278(10) 0.0163(9) 0.0157(9) 0.0013(6) 0.0014(7) -0.0039(7)
O68 0.0193(6) 0.0206(7) 0.0200(6) 0.0036(5) -0.0035(5) -0.0014(5)
O69 0.0213(6) 0.0200(6) 0.0174(6) 0.0038(5) -0.0018(5) -0.0078(5)
C70 0.0153(8) 0.0191(9) 0.0177(9) 0.0020(7) -0.0007(7) -0.0036(6)
C71 0.0234(10) 0.0310(11) 0.0326(11) -0.0021(8) 0.0084(8) -0.0001(8)
C72 0.0210(9) 0.0197(9) 0.0278(11) 0.0037(7) 0.0021(8) -0.0024(7)
O73 0.0187(6) 0.0132(6) 0.0172(6) -0.0002(5) 0.0043(5) -0.0024(4)
C74 0.0190(9) 0.0133(9) 0.0265(10) -0.0015(7) 0.0080(7) -0.0024(6)
C75 0.0161(9) 0.0168(9) 0.0251(10) -0.0044(7) 0.0044(7) 0.0005(7)
O76 0.0217(6) 0.0173(6) 0.0209(6) -0.0003(5) 0.0059(5) 0.0057(5)
O77 0.0561(9) 0.0143(7) 0.0324(8) 0.0068(5) 0.0235(7) 0.0098(6)
C78 0.0276(10) 0.0167(9) 0.0232(10) -0.0012(7) 0.0092(8) 0.0017(7)
C79 0.0365(12) 0.0163(10) 0.0545(15) -0.0017(9) 0.0051(11) -0.0015(8)
C80 0.0315(11) 0.0316(12) 0.0339(12) 0.0068(9) -0.0012(9) 0.0025(9)

loop_
_atom_type_symbol
_atom_type_description
_atom_type_scat_dispersion_real
_atom_type_scat_dispersion_imag
_atom_type_scat_source
C C 0.0033 0.0016 'International Tables Vol C Tables 4.2.6.8 and 6.1.1.4'
H H 0 0 'International Tables Vol C Tables 4.2.6.8 and 6.1.1.4'
O O 0.0106 0.006 'International Tables Vol C Tables 4.2.6.8 and 6.1.1.4'
Fe Fe 0.3463 0.8444 'International Tables Vol C Tables 4.2.6.8 and 6.1.1.4'

loop_
_geom_angle_atom_site_label_1
_geom_angle_atom_site_label_2
_geom_angle_atom_site_label_3
_geom_angle
C6 Fe1 C10 41.32(7)
C6 Fe1 C7 40.97(7)
C10 Fe1 C7 68.77(7)
C6 Fe1 C3 105.92(7)
C10 Fe1 C3 120.52(7)
C7 Fe1 C3 123.63(8)
C6 Fe1 C4 118.07(7)
C10 Fe1 C4 154.50(7)
C7 Fe1 C4 105.49(7)
C3 Fe1 C4 40.68(6)
C6 Fe1 C5 153.49(7)
C10 Fe1 C5 164.06(7)
C7 Fe1 C5 119.41(7)
C3 Fe1 C5 67.98(7)
C4 Fe1 C5 40.44(7)
C6 Fe1 C9 69.26(7)
C10 Fe1 C9 41.04(7)
C7 Fe1 C9 68.38(7)
C3 Fe1 C9 156.86(7)
C4 Fe1 C9 161.86(7)
C5 Fe1 C9 126.38(7)
C6 Fe1 C2 125.19(7)
C10 Fe1 C2 108.98(7)
C7 Fe1 C2 161.48(7)
C3 Fe1 C2 40.43(7)
C4 Fe1 C2 68.20(7)
C5 Fe1 C2 67.84(7)
C9 Fe1 C2 122.82(7)
C6 Fe1 C8 68.62(7)
C10 Fe1 C8 68.25(7)
C7 Fe1 C8 40.45(8)
C3 Fe1 C8 160.90(7)
C4 Fe1 C8 124.34(7)
C5 Fe1 C8 108.26(7)
C9 Fe1 C8 40.20(7)
C2 Fe1 C8 157.32(7)
C6 Fe1 C1 163.21(7)
C10 Fe1 C1 127.07(7)
C7 Fe1 C1 155.47(7)
C3 Fe1 C1 67.92(7)
C4 Fe1 C1 68.20(7)
C5 Fe1 C1 40.51(7)
C9 Fe1 C1 109.87(7)
C2 Fe1 C1 40.19(7)
C8 Fe1 C1 122.27(7)
C2 C1 C5 107.87(16)
C2 C1 Fe1 69.88(10)
C5 C1 Fe1 69.54(9)
C2 C1 H1 126.1
C5 C1 H1 126.1
Fe1 C1 H1 126.1
C1 C2 C3 108.05(15)
C1 C2 Fe1 69.93(10)
C3 C2 Fe1 69.26(9)
C1 C2 H2 126
C3 C2 H2 126
Fe1 C2 H2 126.4
C2 C3 C4 108.31(15)
C2 C3 Fe1 70.30(10)
C4 C3 Fe1 69.85(9)
C2 C3 H3 125.8
C4 C3 H3 125.8
Fe1 C3 H3 125.6
C5 C4 C3 107.48(15)
C5 C4 Fe1 69.92(10)
C3 C4 Fe1 69.47(9)
C5 C4 H4 126.3
C3 C4 H4 126.3
Fe1 C4 H4 125.9
C4 C5 C1 108.29(15)
C4 C5 Fe1 69.64(10)
C1 C5 Fe1 69.95(9)
C4 C5 H5 125.9
C1 C5 H5 125.9
Fe1 C5 H5 126.1
C7 C6 C10 107.21(16)
C7 C6 Fe1 69.82(10)
C10 C6 Fe1 69.54(9)
C7 C6 H6 126.4
C10 C6 H6 126.4
Fe1 C6 H6 125.8
C8 C7 C6 108.50(16)
C8 C7 Fe1 70.62(10)
C6 C7 Fe1 69.20(9)
C8 C7 H7 125.8
C6 C7 H7 125.8
Fe1 C7 H7 126
C9 C8 C7 108.74(16)
C9 C8 Fe1 69.84(10)
C7 C8 Fe1 68.93(10)
C9 C8 H8 125.6
C7 C8 H8 125.6
Fe1 C8 H8 127.2
C8 C9 C10 107.41(16)
C8 C9 Fe1 69.96(10)
C10 C9 Fe1 68.60(10)
C8 C9 H9 126.3
C10 C9 H9 126.3
Fe1 C9 H9 126.7
C6 C10 C9 108.14(15)
C6 C10 C11 127.55(16)
C9 C10 C11 124.21(16)
C6 C10 Fe1 69.14(9)
C9 C10 Fe1 70.36(9)
C11 C10 Fe1 123.32(12)
O12 C11 O13 123.35(15)
O12 C11 C10 125.91(15)
O13 C11 C10 110.74(14)
C11 O13 C14 117.05(12)
O13 C14 C25 109.64(12)
O13 C14 C15 106.42(13)
C25 C14 C15 101.72(13)
O13 C14 H14 112.8
C25 C14 H14 112.8
C15 C14 H14 112.8
O23 C15 C16 109.38(13)
O23 C15 C14 103.44(13)
C16 C15 C14 114.36(13)
O23 C15 H15 109.8
C16 C15 H15 109.8
C14 C15 H15 109.8
O19 C16 C15 108.17(13)
O19 C16 C17 102.64(12)
C15 C16 C17 114.62(14)
O19 C16 H16 110.4
C15 C16 H16 110.4
C17 C16 H16 110.4
O18 C17 C16 101.95(13)
O18 C17 H17A 111.4
C16 C17 H17A 111.4
O18 C17 H17B 111.4
C16 C17 H17B 111.4
H17A C17 H17B 109.2
C20 O18 C17 107.01(12)
C16 O19 C20 109.01(12)
O18 C20 O19 105.55(13)
O18 C20 C21 108.50(15)
O19 C20 C21 109.67(15)
O18 C20 C22 111.02(16)
O19 C20 C22 108.05(14)
C21 C20 C22 113.72(16)
C20 C21 H21A 109.5
C20 C21 H21B 109.5
H21A C21 H21B 109.5
C20 C21 H21C 109.5
H21A C21 H21C 109.5
H21B C21 H21C 109.5
C20 C22 H22A 109.5
C20 C22 H22B 109.5
H22A C22 H22B 109.5
C20 C22 H22C 109.5
H22A C22 H22C 109.5
H22B C22 H22C 109.5
C24 O23 C15 108.69(12)
O23 C24 O27 111.32(14)
O23 C24 C25 106.81(12)
O27 C24 C25 105.01(13)
O23 C24 H24 111.2
O27 C24 H24 111.2
C25 C24 H24 111.2
O26 C25 C14 108.39(13)
O26 C25 C24 103.83(13)
C14 C25 C24 104.10(13)
O26 C25 H25 113.2
C14 C25 H25 113.2
C24 C25 H25 113.2
C25 O26 C28 107.01(12)
C24 O27 C28 109.11(13)
O26 C28 O27 104.79(12)
O26 C28 C30 109.19(14)
O27 C28 C30 108.75(15)
O26 C28 C29 110.16(15)
O27 C28 C29 109.68(14)
C30 C28 C29 113.86(15)
C28 C29 H29A 109.5
C28 C29 H29B 109.5
H29A C29 H29B 109.5
C28 C29 H29C 109.5
H29A C29 H29C 109.5
H29B C29 H29C 109.5
C28 C30 H30A 109.5
C28 C30 H30B 109.5
H30A C30 H30B 109.5
C28 C30 H30C 109.5
H30A C30 H30C 109.5
H30B C30 H30C 109.5
C60 Fe2 C56 41.22(7)
C60 Fe2 C59 41.27(6)
C56 Fe2 C59 69.43(7)
C60 Fe2 C53 122.36(7)
C56 Fe2 C53 106.78(7)
C59 Fe2 C53 158.93(7)
C60 Fe2 C54 158.24(7)
C56 Fe2 C54 121.63(7)
C59 Fe2 C54 158.94(7)
C53 Fe2 C54 40.73(7)
C60 Fe2 C55 159.73(7)
C56 Fe2 C55 157.80(7)
C59 Fe2 C55 122.97(7)
C53 Fe2 C55 68.34(7)
C54 Fe2 C55 40.60(7)
C60 Fe2 C51 123.45(7)
C56 Fe2 C51 159.65(7)
C59 Fe2 C51 107.71(7)
C53 Fe2 C51 68.25(8)
C54 Fe2 C51 68.34(7)
C55 Fe2 C51 40.63(7)
C60 Fe2 C58 68.72(7)
C56 Fe2 C58 68.74(7)
C59 Fe2 C58 40.74(7)
C53 Fe2 C58 158.88(8)
C54 Fe2 C58 122.73(7)
C55 Fe2 C58 107.57(7)
C51 Fe2 C58 123.04(7)
C60 Fe2 C57 68.50(7)
C56 Fe2 C57 40.57(7)
C59 Fe2 C57 68.60(7)
C53 Fe2 C57 122.78(8)
C54 Fe2 C57 107.15(7)
C55 Fe2 C57 122.50(7)
C51 Fe2 C57 158.74(7)
C58 Fe2 C57 40.58(7)
C60 Fe2 C52 107.55(7)
C56 Fe2 C52 123.12(7)
C59 Fe2 C52 122.70(7)
C53 Fe2 C52 40.88(8)
C54 Fe2 C52 68.57(7)
C55 Fe2 C52 68.27(7)
C51 Fe2 C52 40.32(7)
C58 Fe2 C52 158.77(8)
C57 Fe2 C52 159.33(7)
C52 C51 C55 108.46(17)
C52 C51 Fe2 69.96(10)
C55 C51 Fe2 69.67(10)
C52 C51 H51 125.8
C55 C51 H51 125.8
Fe2 C51 H51 126.2
C51 C52 C53 107.63(16)
C51 C52 Fe2 69.72(10)
C53 C52 Fe2 69.13(10)
C51 C52 H52 126.2
C53 C52 H52 126.2
Fe2 C52 H52 126.5
C54 C53 C52 108.08(17)
C54 C53 Fe2 69.73(10)
C52 C53 Fe2 69.99(10)
C54 C53 H53 126
C52 C53 H53 126
Fe2 C53 H53 125.9
C55 C54 C53 107.91(16)
C55 C54 Fe2 69.90(10)
C53 C54 Fe2 69.55(10)
C55 C54 H54 126
C53 C54 H54 126
Fe2 C54 H54 126.1
C54 C55 C51 107.92(16)
C54 C55 Fe2 69.49(10)
C51 C55 Fe2 69.70(10)
C54 C55 H55 126
C51 C55 H55 126
Fe2 C55 H55 126.3
C57 C56 C60 107.38(15)
C57 C56 Fe2 70.22(10)
C60 C56 Fe2 68.99(10)
C57 C56 H56 126.3
C60 C56 H56 126.3
Fe2 C56 H56 126
C56 C57 C58 108.73(15)
C56 C57 Fe2 69.21(9)
C58 C57 Fe2 69.69(10)
C56 C57 H57 125.6
C58 C57 H57 125.6
Fe2 C57 H57 127
C57 C58 C59 108.19(15)
C57 C58 Fe2 69.73(10)
C59 C58 Fe2 69.20(9)
C57 C58 H58 125.9
C59 C58 H58 125.9
Fe2 C58 H58 126.7
C58 C59 C60 107.37(16)
C58 C59 Fe2 70.06(10)
C60 C59 Fe2 68.91(10)
C58 C59 H59 126.3
C60 C59 H59 126.3
Fe2 C59 H59 126.3
C56 C60 C59 108.34(15)
C56 C60 C61 128.90(15)
C59 C60 C61 122.66(15)
C56 C60 Fe2 69.79(9)
C59 C60 Fe2 69.82(10)
C61 C60 Fe2 123.19(12)
C61 O63 C64 115.83(12)
O62 C61 O63 123.13(16)
O62 C61 C60 124.71(16)
O63 C61 C60 112.15(14)
O63 C64 C75 108.07(13)
O63 C64 C65 108.67(12)
C75 C64 C65 102.00(13)
O63 C64 H64 112.5
C75 C64 H64 112.5
C65 C64 H64 112.5
O73 C65 C66 108.38(13)
O73 C65 C64 105.04(12)
C66 C65 C64 115.27(13)
O73 C65 H65 109.3
C66 C65 H65 109.3
C64 C65 H65 109.3
O69 C66 C65 107.62(13)
O69 C66 C67 104.12(13)
C65 C66 C67 112.08(14)
O69 C66 H66 110.9
C65 C66 H66 110.9
C67 C66 H66 110.9
O68 C67 C66 103.17(13)
O68 C67 H67A 111.1
C66 C67 H67A 111.1
O68 C67 H67B 111.1
C66 C67 H67B 111.1
H67A C67 H67B 109.1
C67 O68 C70 105.58(12)
C66 O69 C70 108.69(12)
O68 C70 O69 104.74(12)
O68 C70 C71 108.59(14)
O69 C70 C71 108.51(14)
O68 C70 C72 111.69(15)
O69 C70 C72 109.71(14)
C71 C70 C72 113.22(14)
C70 C71 H71A 109.5
C70 C71 H71B 109.5
H71A C71 H71B 109.5
C70 C71 H71C 109.5
H71A C71 H71C 109.5
H71B C71 H71C 109.5
C70 C72 H72A 109.5
C70 C72 H72B 109.5
H72A C72 H72B 109.5
C70 C72 H72C 109.5
H72A C72 H72C 109.5
H72B C72 H72C 109.5
C74 O73 C65 110.10(12)
O77 C74 O73 111.58(14)
O77 C74 C75 105.55(13)
O73 C74 C75 106.39(13)
O77 C74 H74 111
O73 C74 H74 111
C75 C74 H74 111
O76 C75 C64 109.06(13)
O76 C75 C74 102.77(14)
C64 C75 C74 104.74(13)
O76 C75 H75 113.2
C64 C75 H75 113.2
C74 C75 H75 113.2
C75 O76 C78 107.33(12)
C74 O77 C78 109.79(14)
O76 C78 O77 105.00(13)
O76 C78 C80 108.85(14)
O77 C78 C80 109.40(16)
O76 C78 C79 110.69(16)
O77 C78 C79 109.05(15)
C80 C78 C79 113.50(16)
C78 C79 H79A 109.5
C78 C79 H79B 109.5
H79A C79 H79B 109.5
C78 C79 H79C 109.5
H79A C79 H79C 109.5
H79B C79 H79C 109.5
C78 C80 H80A 109.5
C78 C80 H80B 109.5
H80A C80 H80B 109.5
C78 C80 H80C 109.5
H80A C80 H80C 109.5
H80B C80 H80C 109.5

loop_
_geom_bond_atom_site_label_1
_geom_bond_atom_site_label_2
_geom_bond_distance
Fe1 C6 2.0298(16)
Fe1 C10 2.0351(17)
Fe1 C7 2.0380(17)
Fe1 C3 2.0461(17)
Fe1 C4 2.0512(16)
Fe1 C5 2.0550(16)
Fe1 C9 2.0586(17)
Fe1 C2 2.0599(17)
Fe1 C8 2.0602(17)
Fe1 C1 2.0606(16)
C1 C2 1.416(2)
C1 C5 1.425(2)
C1 H1 0.95
C2 C3 1.419(2)
C2 H2 0.95
C3 C4 1.424(2)
C3 H3 0.95
C4 C5 1.419(2)
C4 H4 0.95
C5 H5 0.95
C6 C7 1.424(2)
C6 C10 1.434(2)
C6 H6 0.95
C7 C8 1.417(3)
C7 H7 0.95
C8 C9 1.415(3)
C8 H8 0.95
C9 C10 1.435(2)
C9 H9 0.95
C10 C11 1.472(2)
C11 O12 1.203(2)
C11 O13 1.3631(19)
O13 C14 1.4433(18)
C14 C25 1.511(2)
C14 C15 1.527(2)
C14 H14 1
C15 O23 1.4427(19)
C15 C16 1.512(2)
C15 H15 1
C16 O19 1.4261(19)
C16 C17 1.516(2)
C16 H16 1
C17 O18 1.4324(19)
C17 H17A 0.99
C17 H17B 0.99
O18 C20 1.430(2)
O19 C20 1.443(2)
C20 C21 1.509(3)
C20 C22 1.515(2)
C21 H21A 0.98
C21 H21B 0.98
C21 H21C 0.98
C22 H22A 0.98
C22 H22B 0.98
C22 H22C 0.98
O23 C24 1.413(2)
C24 O27 1.419(2)
C24 C25 1.541(2)
C24 H24 1
C25 O26 1.4279(18)
C25 H25 1
O26 C28 1.430(2)
O27 C28 1.442(2)
C28 C30 1.506(2)
C28 C29 1.516(2)
C29 H29A 0.98
C29 H29B 0.98
C29 H29C 0.98
C30 H30A 0.98
C30 H30B 0.98
C30 H30C 0.98
Fe2 C60 2.0270(17)
Fe2 C56 2.0378(16)
Fe2 C59 2.0392(17)
Fe2 C53 2.0401(18)
Fe2 C54 2.0425(17)
Fe2 C55 2.0479(16)
Fe2 C51 2.0483(17)
Fe2 C58 2.0505(17)
Fe2 C57 2.0511(17)
Fe2 C52 2.0515(18)
C51 C52 1.413(3)
C51 C55 1.422(2)
C51 H51 0.95
C52 C53 1.429(3)
C52 H52 0.95
C53 C54 1.421(2)
C53 H53 0.95
C54 C55 1.419(3)
C54 H54 0.95
C55 H55 0.95
C56 C57 1.417(2)
C56 C60 1.431(2)
C56 H56 0.95
C57 C58 1.422(3)
C57 H57 0.95
C58 C59 1.423(2)
C58 H58 0.95
C59 C60 1.433(2)
C59 H59 0.95
C60 C61 1.470(2)
O62 C61 1.204(2)
O63 C61 1.3548(19)
O63 C64 1.4428(18)
C64 C75 1.508(2)
C64 C65 1.525(2)
C64 H64 1
C65 O73 1.4391(18)
C65 C66 1.510(2)
C65 H65 1
C66 O69 1.428(2)
C66 C67 1.530(2)
C66 H66 1
C67 O68 1.422(2)
C67 H67A 0.99
C67 H67B 0.99
O68 C70 1.424(2)
O69 C70 1.4400(19)
C70 C71 1.508(2)
C70 C72 1.511(2)
C71 H71A 0.98
C71 H71B 0.98
C71 H71C 0.98
C72 H72A 0.98
C72 H72B 0.98
C72 H72C 0.98
O73 C74 1.423(2)
C74 O77 1.397(2)
C74 C75 1.533(2)
C74 H74 1
C75 O76 1.4225(19)
C75 H75 1
O76 C78 1.432(2)
O77 C78 1.437(2)
C78 C80 1.505(3)
C78 C79 1.513(3)
C79 H79A 0.98
C79 H79B 0.98
C79 H79C 0.98
C80 H80A 0.98
C80 H80B 0.98
C80 H80C 0.98

loop_
_geom_torsion_atom_site_label_1
_geom_torsion_atom_site_label_2
_geom_torsion_atom_site_label_3
_geom_torsion_atom_site_label_4
_geom_torsion
C6 Fe1 C1 C2 -33.8(3)
C10 Fe1 C1 C2 -74.79(13)
C7 Fe1 C1 C2 160.99(16)
C3 Fe1 C1 C2 37.57(10)
C4 Fe1 C1 C2 81.58(11)
C5 Fe1 C1 C2 119.05(15)
C9 Fe1 C1 C2 -117.73(11)
C8 Fe1 C1 C2 -160.65(10)
C6 Fe1 C1 C5 -152.9(2)
C10 Fe1 C1 C5 166.16(10)
C7 Fe1 C1 C5 41.9(2)
C3 Fe1 C1 C5 -81.48(11)
C4 Fe1 C1 C5 -37.46(10)
C9 Fe1 C1 C5 123.22(11)
C2 Fe1 C1 C5 -119.05(15)
C8 Fe1 C1 C5 80.30(12)
C5 C1 C2 C3 0.41(19)
Fe1 C1 C2 C3 -58.97(11)
C5 C1 C2 Fe1 59.38(11)
C6 Fe1 C2 C1 168.66(10)
C10 Fe1 C2 C1 125.49(11)
C7 Fe1 C2 C1 -154.8(2)
C3 Fe1 C2 C1 -119.41(14)
C4 Fe1 C2 C1 -81.58(11)
C5 Fe1 C2 C1 -37.82(10)
C9 Fe1 C2 C1 82.14(12)
C8 Fe1 C2 C1 46.6(2)
C6 Fe1 C2 C3 -71.94(12)
C10 Fe1 C2 C3 -115.11(10)
C7 Fe1 C2 C3 -35.4(3)
C4 Fe1 C2 C3 37.83(10)
C5 Fe1 C2 C3 81.59(11)
C9 Fe1 C2 C3 -158.45(10)
C8 Fe1 C2 C3 166.02(16)
C1 Fe1 C2 C3 119.41(14)
C1 C2 C3 C4 -0.37(19)
Fe1 C2 C3 C4 -59.75(11)
C1 C2 C3 Fe1 59.38(12)
C6 Fe1 C3 C2 126.10(10)
C10 Fe1 C3 C2 83.71(11)
C7 Fe1 C3 C2 167.24(10)
C4 Fe1 C3 C2 -119.13(14)
C5 Fe1 C3 C2 -81.22(11)
C9 Fe1 C3 C2 51.7(2)
C8 Fe1 C3 C2 -163.47(19)
C1 Fe1 C3 C2 -37.35(10)
C6 Fe1 C3 C4 -114.76(11)
C10 Fe1 C3 C4 -157.16(10)
C7 Fe1 C3 C4 -73.63(12)
C5 Fe1 C3 C4 37.91(10)
C9 Fe1 C3 C4 170.88(16)
C2 Fe1 C3 C4 119.13(14)
C8 Fe1 C3 C4 -44.3(3)
C1 Fe1 C3 C4 81.78(11)
C2 C3 C4 C5 0.18(18)
Fe1 C3 C4 C5 -59.85(11)
C2 C3 C4 Fe1 60.03(11)
C6 Fe1 C4 C5 -159.68(10)
C10 Fe1 C4 C5 169.54(14)
C7 Fe1 C4 C5 -117.42(11)
C3 Fe1 C4 C5 118.57(15)
C9 Fe1 C4 C5 -49.9(3)
C2 Fe1 C4 C5 80.97(11)
C8 Fe1 C4 C5 -77.50(13)
C1 Fe1 C4 C5 37.53(10)
C6 Fe1 C4 C3 81.75(12)
C10 Fe1 C4 C3 51.0(2)
C7 Fe1 C4 C3 124.00(11)
C5 Fe1 C4 C3 -118.57(15)
C9 Fe1 C4 C3 -168.5(2)
C2 Fe1 C4 C3 -37.60(10)
C8 Fe1 C4 C3 163.92(10)
C1 Fe1 C4 C3 -81.05(11)
C3 C4 C5 C1 0.08(19)
Fe1 C4 C5 C1 -59.48(12)
C3 C4 C5 Fe1 59.56(11)
C2 C1 C5 C4 -0.30(19)
Fe1 C1 C5 C4 59.29(12)
C2 C1 C5 Fe1 -59.59(11)
C6 Fe1 C5 C4 43.4(2)
C10 Fe1 C5 C4 -163.5(2)
C7 Fe1 C5 C4 79.11(12)
C3 Fe1 C5 C4 -38.13(10)
C9 Fe1 C5 C4 162.80(10)
C2 Fe1 C5 C4 -81.93(11)
C8 Fe1 C5 C4 121.90(11)
C1 Fe1 C5 C4 -119.46(15)
C6 Fe1 C5 C1 162.82(15)
C10 Fe1 C5 C1 -44.0(3)
C7 Fe1 C5 C1 -161.43(11)
C3 Fe1 C5 C1 81.33(11)
C4 Fe1 C5 C1 119.46(15)
C9 Fe1 C5 C1 -77.74(12)
C2 Fe1 C5 C1 37.53(10)
C8 Fe1 C5 C1 -118.64(11)
C10 Fe1 C6 C7 -118.26(15)
C3 Fe1 C6 C7 123.36(11)
C4 Fe1 C6 C7 81.23(12)
C5 Fe1 C6 C7 50.9(2)
C9 Fe1 C6 C7 -80.52(12)
C2 Fe1 C6 C7 163.24(11)
C8 Fe1 C6 C7 -37.31(11)
C1 Fe1 C6 C7 -170.7(2)
C7 Fe1 C6 C10 118.26(15)
C3 Fe1 C6 C10 -118.38(10)
C4 Fe1 C6 C10 -160.51(10)
C5 Fe1 C6 C10 169.18(14)
C9 Fe1 C6 C10 37.74(10)
C2 Fe1 C6 C10 -78.50(12)
C8 Fe1 C6 C10 80.96(11)
C1 Fe1 C6 C10 -52.4(3)
C10 C6 C7 C8 0.15(19)
Fe1 C6 C7 C8 59.91(12)
C10 C6 C7 Fe1 -59.76(11)
C6 Fe1 C7 C8 -119.56(15)
C10 Fe1 C7 C8 -80.97(11)
C3 Fe1 C7 C8 165.71(10)
C4 Fe1 C7 C8 125.24(11)
C5 Fe1 C7 C8 83.87(12)
C9 Fe1 C7 C8 -36.72(11)
C2 Fe1 C7 C8 -167.47(19)
C1 Fe1 C7 C8 54.0(2)
C10 Fe1 C7 C6 38.60(10)
C3 Fe1 C7 C6 -74.73(12)
C4 Fe1 C7 C6 -115.19(11)
C5 Fe1 C7 C6 -156.56(10)
C9 Fe1 C7 C6 82.84(11)
C2 Fe1 C7 C6 -47.9(3)
C8 Fe1 C7 C6 119.56(15)
C1 Fe1 C7 C6 173.54(16)
C6 C7 C8 C9 -0.4(2)
Fe1 C7 C8 C9 58.62(12)
C6 C7 C8 Fe1 -59.03(12)
C6 Fe1 C8 C9 -82.77(11)
C10 Fe1 C8 C9 -38.19(10)
C7 Fe1 C8 C9 -120.54(15)
C3 Fe1 C8 C9 -159.44(19)
C4 Fe1 C8 C9 167.07(10)
C5 Fe1 C8 C9 125.25(11)
C2 Fe1 C8 C9 49.2(2)
C1 Fe1 C8 C9 82.85(12)
C6 Fe1 C8 C7 37.77(10)
C10 Fe1 C8 C7 82.36(11)
C3 Fe1 C8 C7 -38.9(3)
C4 Fe1 C8 C7 -72.38(13)
C5 Fe1 C8 C7 -114.21(11)
C9 Fe1 C8 C7 120.54(15)
C2 Fe1 C8 C7 169.70(16)
C1 Fe1 C8 C7 -156.61(10)
C7 C8 C9 C10 0.5(2)
Fe1 C8 C9 C10 58.57(11)
C7 C8 C9 Fe1 -58.07(12)
C6 Fe1 C9 C8 81.03(11)
C10 Fe1 C9 C8 119.02(15)
C7 Fe1 C9 C8 36.95(11)
C3 Fe1 C9 C8 163.00(16)
C4 Fe1 C9 C8 -36.4(3)
C5 Fe1 C9 C8 -74.41(13)
C2 Fe1 C9 C8 -159.69(11)
C1 Fe1 C9 C8 -116.86(11)
C6 Fe1 C9 C10 -37.99(10)
C7 Fe1 C9 C10 -82.07(11)
C3 Fe1 C9 C10 44.0(2)
C4 Fe1 C9 C10 -155.4(2)
C5 Fe1 C9 C10 166.57(10)
C2 Fe1 C9 C10 81.29(12)
C8 Fe1 C9 C10 -119.02(15)
C1 Fe1 C9 C10 124.12(10)
C7 C6 C10 C9 0.16(18)
Fe1 C6 C10 C9 -59.78(11)
C7 C6 C10 C11 176.59(16)
Fe1 C6 C10 C11 116.65(17)
C7 C6 C10 Fe1 59.94(11)
C8 C9 C10 C6 -0.41(19)
Fe1 C9 C10 C6 59.02(11)
C8 C9 C10 C11 -176.99(16)
Fe1 C9 C10 C11 -117.56(16)
C8 C9 C10 Fe1 -59.43(12)
C7 Fe1 C10 C6 -38.29(10)
C3 Fe1 C10 C6 79.15(11)
C4 Fe1 C10 C6 43.15(19)
C5 Fe1 C10 C6 -162.2(2)
C9 Fe1 C10 C6 -119.33(14)
C2 Fe1 C10 C6 122.13(10)
C8 Fe1 C10 C6 -81.91(11)
C1 Fe1 C10 C6 163.32(10)
C6 Fe1 C10 C9 119.33(14)
C7 Fe1 C10 C9 81.04(11)
C3 Fe1 C10 C9 -161.53(10)
C4 Fe1 C10 C9 162.47(14)
C5 Fe1 C10 C9 -42.9(3)
C2 Fe1 C10 C9 -118.55(11)
C8 Fe1 C10 C9 37.42(11)
C1 Fe1 C10 C9 -77.35(12)
C6 Fe1 C10 C11 -122.00(18)
C7 Fe1 C10 C11 -160.29(16)
C3 Fe1 C10 C11 -42.86(17)
C4 Fe1 C10 C11 -78.9(2)
C5 Fe1 C10 C11 75.8(3)
C9 Fe1 C10 C11 118.67(19)
C2 Fe1 C10 C11 0.12(16)
C8 Fe1 C10 C11 156.09(16)
C1 Fe1 C10 C11 41.32(17)
C6 C10 C11 O12 -174.23(17)
C9 C10 C11 O12 1.7(3)
Fe1 C10 C11 O12 -86.1(2)
C6 C10 C11 O13 5.7(2)
C9 C10 C11 O13 -178.37(15)
Fe1 C10 C11 O13 93.90(15)
O12 C11 O13 C14 11.6(2)
C10 C11 O13 C14 -168.40(13)
C11 O13 C14 C25 -104.79(15)
C11 O13 C14 C15 145.94(13)
O13 C14 C15 O23 75.93(14)
C25 C14 C15 O23 -38.83(15)
O13 C14 C15 C16 -42.94(18)
C25 C14 C15 C16 -157.70(13)
O23 C15 C16 O19 -169.29(12)
C14 C15 C16 O19 -53.83(18)
O23 C15 C16 C17 76.90(17)
C14 C15 C16 C17 -167.65(14)
O19 C16 C17 O18 -35.35(15)
C15 C16 C17 O18 81.67(16)
C16 C17 O18 C20 35.55(16)
C15 C16 O19 C20 -98.57(15)
C17 C16 O19 C20 22.97(16)
C17 O18 C20 O19 -22.04(17)
C17 O18 C20 C21 -139.53(14)
C17 O18 C20 C22 94.80(17)
C16 O19 C20 O18 -1.72(17)
C16 O19 C20 C21 114.98(15)
C16 O19 C20 C22 -120.55(16)
C16 C15 O23 C24 156.98(13)
C14 C15 O23 C24 34.73(16)
C15 O23 C24 O27 98.11(15)
C15 O23 C24 C25 -15.99(17)
O13 C14 C25 O26 166.45(12)
C15 C14 C25 O26 -81.18(15)
O13 C14 C25 C24 -83.47(16)
C15 C14 C25 C24 28.90(16)
O23 C24 C25 O26 104.10(14)
O27 C24 C25 O26 -14.21(16)
O23 C24 C25 C14 -9.29(17)
O27 C24 C25 C14 -127.60(13)
C14 C25 O26 C28 139.21(14)
C24 C25 O26 C28 28.95(16)
O23 C24 O27 C28 -120.75(14)
C25 C24 O27 C28 -5.53(17)
C25 O26 C28 O27 -32.84(16)
C25 O26 C28 C30 -149.20(14)
C25 O26 C28 C29 85.06(16)
C24 O27 C28 O26 23.33(17)
C24 O27 C28 C30 139.99(14)
C24 O27 C28 C29 -94.90(16)
C60 Fe2 C51 C52 -77.29(13)
C56 Fe2 C51 C52 -41.5(3)
C59 Fe2 C51 C52 -120.01(11)
C53 Fe2 C51 C52 38.00(11)
C54 Fe2 C51 C52 81.98(12)
C55 Fe2 C51 C52 119.64(16)
C58 Fe2 C51 C52 -162.18(11)
C57 Fe2 C51 C52 163.61(18)
C60 Fe2 C51 C55 163.06(11)
C56 Fe2 C51 C55 -161.17(19)
C59 Fe2 C51 C55 120.34(11)
C53 Fe2 C51 C55 -81.65(12)
C54 Fe2 C51 C55 -37.66(11)
C58 Fe2 C51 C55 78.17(13)
C57 Fe2 C51 C55 44.0(3)
C52 Fe2 C51 C55 -119.64(16)
C55 C51 C52 C53 0.3(2)
Fe2 C51 C52 C53 -58.94(12)
C55 C51 C52 Fe2 59.23(12)
C60 Fe2 C52 C51 121.39(11)
C56 Fe2 C52 C51 164.02(10)
C59 Fe2 C52 C51 78.59(12)
C53 Fe2 C52 C51 -119.11(15)
C54 Fe2 C52 C51 -81.35(11)
C55 Fe2 C52 C51 -37.53(11)
C58 Fe2 C52 C51 45.1(2)
C57 Fe2 C52 C51 -163.15(18)
C60 Fe2 C52 C53 -119.51(11)
C56 Fe2 C52 C53 -76.87(12)
C59 Fe2 C52 C53 -162.30(10)
C54 Fe2 C52 C53 37.76(10)
C55 Fe2 C52 C53 81.57(11)
C51 Fe2 C52 C53 119.11(15)
C58 Fe2 C52 C53 164.20(18)
C57 Fe2 C52 C53 -44.0(2)
C51 C52 C53 C54 -0.2(2)
Fe2 C52 C53 C54 -59.55(12)
C51 C52 C53 Fe2 59.31(12)
C60 Fe2 C53 C54 -161.65(10)
C56 Fe2 C53 C54 -119.30(11)
C59 Fe2 C53 C54 164.48(18)
C55 Fe2 C53 C54 37.74(11)
C51 Fe2 C53 C54 81.62(11)
C58 Fe2 C53 C54 -45.0(3)
C57 Fe2 C53 C54 -77.85(13)
C52 Fe2 C53 C54 119.11(15)
C60 Fe2 C53 C52 79.23(13)
C56 Fe2 C53 C52 121.58(11)
C59 Fe2 C53 C52 45.4(2)
C54 Fe2 C53 C52 -119.11(15)
C55 Fe2 C53 C52 -81.38(11)
C51 Fe2 C53 C52 -37.49(10)
C58 Fe2 C53 C52 -164.11(18)
C57 Fe2 C53 C52 163.03(10)
C52 C53 C54 C55 0.1(2)
Fe2 C53 C54 C55 -59.61(12)
C52 C53 C54 Fe2 59.72(12)
C60 Fe2 C54 C55 164.90(17)
C56 Fe2 C54 C55 -162.22(10)
C59 Fe2 C54 C55 -45.4(2)
C53 Fe2 C54 C55 119.07(16)
C51 Fe2 C54 C55 37.68(11)
C58 Fe2 C54 C55 -78.56(13)
C57 Fe2 C54 C55 -120.27(11)
C52 Fe2 C54 C55 81.18(12)
C60 Fe2 C54 C53 45.8(2)
C56 Fe2 C54 C53 78.71(12)
C59 Fe2 C54 C53 -164.48(19)
C55 Fe2 C54 C53 -119.07(16)
C51 Fe2 C54 C53 -81.39(12)
C58 Fe2 C54 C53 162.37(11)
C57 Fe2 C54 C53 120.66(11)
C52 Fe2 C54 C53 -37.89(11)
C53 C54 C55 C51 0.1(2)
Fe2 C54 C55 C51 -59.32(12)
C53 C54 C55 Fe2 59.38(12)
C52 C51 C55 C54 -0.2(2)
Fe2 C51 C55 C54 59.19(12)
C52 C51 C55 Fe2 -59.41(12)
C60 Fe2 C55 C54 -163.81(18)
C56 Fe2 C55 C54 43.5(2)
C59 Fe2 C55 C54 162.24(11)
C53 Fe2 C55 C54 -37.85(11)
C51 Fe2 C55 C54 -119.25(16)
C58 Fe2 C55 C54 120.14(11)
C57 Fe2 C55 C54 78.11(13)
C52 Fe2 C55 C54 -81.99(12)
C60 Fe2 C55 C51 -44.6(2)
C56 Fe2 C55 C51 162.72(17)
C59 Fe2 C55 C51 -78.51(13)
C53 Fe2 C55 C51 81.41(12)
C54 Fe2 C55 C51 119.25(16)
C58 Fe2 C55 C51 -120.61(11)
C57 Fe2 C55 C51 -162.64(11)
C52 Fe2 C55 C51 37.26(11)
C60 Fe2 C56 C57 -118.56(15)
C59 Fe2 C56 C57 -80.74(11)
C53 Fe2 C56 C57 121.15(11)
C54 Fe2 C56 C57 79.22(12)
C55 Fe2 C56 C57 47.5(2)
C51 Fe2 C56 C57 -166.3(2)
C58 Fe2 C56 C57 -36.99(11)
C52 Fe2 C56 C57 162.89(11)
C59 Fe2 C56 C60 37.82(10)
C53 Fe2 C56 C60 -120.28(10)
C54 Fe2 C56 C60 -162.22(10)
C55 Fe2 C56 C60 166.05(17)
C51 Fe2 C56 C60 -47.7(2)
C58 Fe2 C56 C60 81.57(11)
C57 Fe2 C56 C60 118.56(15)
C52 Fe2 C56 C60 -78.55(12)
C60 C56 C57 C58 -0.60(19)
Fe2 C56 C57 C58 58.62(12)
C60 C56 C57 Fe2 -59.22(11)
C60 Fe2 C57 C56 38.47(10)
C59 Fe2 C57 C56 82.96(11)
C53 Fe2 C57 C56 -77.04(12)
C54 Fe2 C57 C56 -118.92(11)
C55 Fe2 C57 C56 -160.72(10)
C51 Fe2 C57 C56 166.88(18)
C58 Fe2 C57 C56 120.45(15)
C52 Fe2 C57 C56 -44.3(2)
C60 Fe2 C57 C58 -81.98(11)
C56 Fe2 C57 C58 -120.45(15)
C59 Fe2 C57 C58 -37.48(10)
C53 Fe2 C57 C58 162.51(10)
C54 Fe2 C57 C58 120.64(11)
C55 Fe2 C57 C58 78.84(12)
C51 Fe2 C57 C58 46.4(2)
C52 Fe2 C57 C58 -164.73(18)
C56 C57 C58 C59 0.4(2)
Fe2 C57 C58 C59 58.69(12)
C56 C57 C58 Fe2 -58.33(12)
C60 Fe2 C58 C57 81.37(11)
C56 Fe2 C58 C57 36.98(10)
C59 Fe2 C58 C57 119.75(15)
C53 Fe2 C58 C57 -44.5(2)
C54 Fe2 C58 C57 -77.78(12)
C55 Fe2 C58 C57 -119.78(10)
C51 Fe2 C58 C57 -161.74(10)
C52 Fe2 C58 C57 165.12(18)
C60 Fe2 C58 C59 -38.38(10)
C56 Fe2 C58 C59 -82.76(11)
C53 Fe2 C58 C59 -164.27(18)
C54 Fe2 C58 C59 162.47(10)
C55 Fe2 C58 C59 120.47(11)
C51 Fe2 C58 C59 78.52(12)
C57 Fe2 C58 C59 -119.75(15)
C52 Fe2 C58 C59 45.4(2)
C57 C58 C59 C60 0.0(2)
Fe2 C58 C59 C60 59.04(12)
C57 C58 C59 Fe2 -59.02(12)
C60 Fe2 C59 C58 118.70(15)
C56 Fe2 C59 C58 80.92(11)
C53 Fe2 C59 C58 164.23(19)
C54 Fe2 C59 C58 -44.8(2)
C55 Fe2 C59 C58 -78.36(12)
C51 Fe2 C59 C58 -120.42(11)
C57 Fe2 C59 C58 37.34(10)
C52 Fe2 C59 C58 -162.16(10)
C56 Fe2 C59 C60 -37.78(10)
C53 Fe2 C59 C60 45.5(2)
C54 Fe2 C59 C60 -163.52(18)
C55 Fe2 C59 C60 162.94(10)
C51 Fe2 C59 C60 120.88(10)
C58 Fe2 C59 C60 -118.70(15)
C57 Fe2 C59 C60 -81.36(11)
C52 Fe2 C59 C60 79.14(12)
C57 C56 C60 C59 0.61(19)
Fe2 C56 C60 C59 -59.39(12)
C57 C56 C60 C61 176.91(16)
Fe2 C56 C60 C61 116.91(18)
C57 C56 C60 Fe2 60.00(12)
C58 C59 C60 C56 -0.39(19)
Fe2 C59 C60 C56 59.37(12)
C58 C59 C60 C61 -176.97(15)
Fe2 C59 C60 C61 -117.21(16)
C58 C59 C60 Fe2 -59.76(12)
C59 Fe2 C60 C56 -119.50(14)
C53 Fe2 C60 C56 78.18(12)
C54 Fe2 C60 C56 44.5(2)
C55 Fe2 C60 C56 -164.76(18)
C51 Fe2 C60 C56 162.04(10)
C58 Fe2 C60 C56 -81.60(11)
C57 Fe2 C60 C56 -37.87(10)
C52 Fe2 C60 C56 120.58(10)
C56 Fe2 C60 C59 119.50(14)
C53 Fe2 C60 C59 -162.32(11)
C54 Fe2 C60 C59 164.04(17)
C55 Fe2 C60 C59 -45.3(2)
C51 Fe2 C60 C59 -78.46(12)
C58 Fe2 C60 C59 37.90(10)
C57 Fe2 C60 C59 81.63(11)
C52 Fe2 C60 C59 -119.92(11)
C56 Fe2 C60 C61 -123.98(18)
C59 Fe2 C60 C61 116.52(18)
C53 Fe2 C60 C61 -45.80(17)
C54 Fe2 C60 C61 -79.4(2)
C55 Fe2 C60 C61 71.3(3)
C51 Fe2 C60 C61 38.06(17)
C58 Fe2 C60 C61 154.42(16)
C57 Fe2 C60 C61 -161.85(16)
C52 Fe2 C60 C61 -3.40(16)
C64 O63 C61 O62 1.5(2)
C64 O63 C61 C60 -179.54(13)
C56 C60 C61 O62 179.65(18)
C59 C60 C61 O62 -4.5(3)
Fe2 C60 C61 O62 -90.5(2)
C56 C60 C61 O63 0.7(2)
C59 C60 C61 O63 176.57(15)
Fe2 C60 C61 O63 90.60(16)
C61 O63 C64 C75 -103.80(15)
C61 O63 C64 C65 146.25(14)
O63 C64 C65 O73 79.93(14)
C75 C64 C65 O73 -34.06(15)
O63 C64 C65 C66 -39.27(18)
C75 C64 C65 C66 -153.26(14)
O73 C65 C66 O69 -175.28(12)
C64 C65 C66 O69 -57.94(17)
O73 C65 C66 C67 70.83(17)
C64 C65 C66 C67 -171.83(14)
O69 C66 C67 O68 -22.67(16)
C65 C66 C67 O68 93.36(15)
C66 C67 O68 C70 36.10(16)
C65 C66 O69 C70 -117.90(14)
C67 C66 O69 C70 1.21(17)
C67 O68 C70 O69 -35.95(16)
C67 O68 C70 C71 -151.71(14)
C67 O68 C70 C72 82.73(16)
C66 O69 C70 O68 20.80(16)
C66 O69 C70 C71 136.62(14)
C66 O69 C70 C72 -99.22(16)
C66 C65 O73 C74 149.17(13)
C64 C65 O73 C74 25.45(16)
C65 O73 C74 O77 108.65(15)
C65 O73 C74 C75 -5.98(17)
O63 C64 C75 O76 166.19(13)
C65 C64 C75 O76 -79.38(15)
O63 C64 C75 C74 -84.37(15)
C65 C64 C75 C74 30.06(16)
O77 C74 C75 O76 -20.73(17)
O73 C74 C75 O76 97.94(14)
O77 C74 C75 C64 -134.68(14)
O73 C74 C75 C64 -16.00(17)
C64 C75 O76 C78 141.45(14)
C74 C75 O76 C78 30.70(16)
O73 C74 O77 C78 -111.86(16)
C75 C74 O77 C78 3.29(19)
C75 O76 C78 O77 -29.44(18)
C75 O76 C78 C80 -146.49(15)
C75 O76 C78 C79 88.10(17)
C74 O77 C78 O76 15.44(19)
C74 O77 C78 C80 132.12(16)
C74 O77 C78 C79 -103.21(17)
